data_7155880
loop_
_publ_author_name
'Pan, Subhas Chandra'
'Maity, Rajendra'

_publ_section_title
;
 Enantioselective Aminocatalytic Synthesis of Tetrahydropyrano
 [2,3-c]Pyrazoles via Domino Michael-Hemiacetalization Reaction with
 Alkylidene Pyrazolones
;
_journal_name_full 'Org. Biomol. Chem.'
_journal_paper_doi 10.1039/C7OB02170D
_journal_year 2017
_chemical_formula_moiety 'C23 H24 N2 O3'
_chemical_formula_sum 'C23 H24 N2 O3'
_chemical_formula_weight 376.44
_space_group_crystal_system monoclinic
_space_group_IT_number 14
_space_group_name_Hall '-P 2ybc'
_space_group_name_H-M_alt 'P 1 21/c 1'
_symmetry_space_group_name_Hall '-P 2ybc'
_symmetry_space_group_name_H-M 'P 1 21/c 1'
_atom_sites_solution_hydrogens geom
_atom_sites_solution_primary dual
_audit_creation_date 2017-06-12
_audit_creation_method
;
Olex2 1.2
(compiled 2017.03.28 svn.r3405 for OlexSys, GUI svn.r5337)
;
_audit_update_record
;
2017-06-14 deposited with the CCDC.
2017-09-13 downloaded from the CCDC.
;
_cell_angle_alpha 90
_cell_angle_beta 104.449(16)
_cell_angle_gamma 90
_cell_formula_units_Z 4
_cell_length_a 12.6633(19)
_cell_length_b 16.796(2)
_cell_length_c 9.3590(15)
_cell_measurement_reflns_used 1858
_cell_measurement_temperature 100.0(2)
_cell_measurement_theta_max 30.3360
_cell_measurement_theta_min 2.7060
_cell_volume 1927.6(5)
_computing_cell_refinement 'CrysAlisPro 1.171.39.7f (Rigaku OD, 2015)'
_computing_data_collection 'CrysAlisPro 1.171.39.7f (Rigaku OD, 2015)'
_computing_data_reduction 'CrysAlisPro 1.171.39.7f (Rigaku OD, 2015)'
_computing_molecular_graphics 'Olex2 (Dolomanov et al., 2009)'
_computing_publication_material 'Olex2 (Dolomanov et al., 2009)'
_computing_structure_refinement 'ShelXL (Sheldrick, 2015)'
_computing_structure_solution 'ShelXT (Sheldrick, 2015)'
_diffrn_ambient_environment N~2~
_diffrn_ambient_temperature 100.0(2)
_diffrn_detector 'CCD plate'
_diffrn_measured_fraction_theta_full 0.999
_diffrn_measured_fraction_theta_max 0.941
_diffrn_measurement_details
;
List of Runs (angles in degrees, time in seconds):

  # Type    Start    End  Width  t~exp~   \w     \q     \k     \f   Frames
#--------------------------------------------------------------------------
  1  \w    -69.00 118.20   0.30   30.00    --   29.89  54.00 -60.00  624
  2  \w    -69.00 118.20   0.30   30.00    --   29.89  54.00-150.00  624
  3  \w    -69.00  12.00   0.30   30.00    --   29.89  54.00  60.00  270
;
_diffrn_measurement_device 'two-circle diffractometer'
_diffrn_measurement_device_type 'XtaLAB Mini (ROW)'
_diffrn_measurement_method '\w scans'
_diffrn_orient_matrix_type 'CrysAlisPro convention (1999,Acta A55,543-557)'
_diffrn_orient_matrix_UB_11 -0.0570396000
_diffrn_orient_matrix_UB_12 -0.0029454000
_diffrn_orient_matrix_UB_13 -0.0077253000
_diffrn_orient_matrix_UB_21 0.0085721000
_diffrn_orient_matrix_UB_22 0.0028618000
_diffrn_orient_matrix_UB_23 0.0776813000
_diffrn_orient_matrix_UB_31 -0.0046005000
_diffrn_orient_matrix_UB_32 0.0420190000
_diffrn_orient_matrix_UB_33 -0.0057128000
_diffrn_radiation_monochromator graphite
_diffrn_radiation_probe x-ray
_diffrn_radiation_type MoK\a
_diffrn_radiation_wavelength 0.71073
_diffrn_reflns_av_R_equivalents 0.0906
_diffrn_reflns_av_unetI/netI 0.1215
_diffrn_reflns_Laue_measured_fraction_full 0.999
_diffrn_reflns_Laue_measured_fraction_max 0.941
_diffrn_reflns_limit_h_max 17
_diffrn_reflns_limit_h_min -18
_diffrn_reflns_limit_k_max 23
_diffrn_reflns_limit_k_min -24
_diffrn_reflns_limit_l_max 13
_diffrn_reflns_limit_l_min -11
_diffrn_reflns_number 22212
_diffrn_reflns_point_group_measured_fraction_full 0.999
_diffrn_reflns_point_group_measured_fraction_max 0.941
_diffrn_reflns_theta_full 25.242
_diffrn_reflns_theta_max 32.859
_diffrn_reflns_theta_min 2.554
_diffrn_source 'fine-focus sealed X-ray tube'
_diffrn_source_type 'Enhance (Mo) X-ray Source'
_exptl_absorpt_coefficient_mu 0.086
_exptl_absorpt_correction_T_max 1.00000
_exptl_absorpt_correction_T_min 0.97555
_exptl_absorpt_correction_type multi-scan
_exptl_absorpt_process_details
;
CrysAlisPro 1.171.39.7f (Rigaku Oxford Diffraction, 2015)
Empirical absorption correction using spherical harmonics,
 implemented in SCALE3 ABSPACK scaling algorithm.
;
_exptl_crystal_colour 'clear bluish colourless'
_exptl_crystal_colour_lustre clear
_exptl_crystal_colour_modifier bluish
_exptl_crystal_colour_primary colourless
_exptl_crystal_density_diffrn 1.297
_exptl_crystal_description plate
_exptl_crystal_F_000 800
_exptl_crystal_size_max 0.2
_exptl_crystal_size_mid 0.2
_exptl_crystal_size_min 0.05
_refine_diff_density_max 0.388
_refine_diff_density_min -0.294
_refine_diff_density_rms 0.070
_refine_ls_extinction_method none
_refine_ls_goodness_of_fit_ref 1.017
_refine_ls_hydrogen_treatment constr
_refine_ls_matrix_type full
_refine_ls_number_parameters 255
_refine_ls_number_reflns 6770
_refine_ls_number_restraints 0
_refine_ls_restrained_S_all 1.017
_refine_ls_R_factor_all 0.1554
_refine_ls_R_factor_gt 0.0698
_refine_ls_shift/su_max 0.000
_refine_ls_shift/su_mean 0.000
_refine_ls_structure_factor_coef Fsqd
_refine_ls_weighting_details 'w=1/[\s^2^(Fo^2^)+(0.0664P)^2^] where P=(Fo^2^+2Fc^2^)/3'
_refine_ls_weighting_scheme calc
_refine_ls_wR_factor_gt 0.1432
_refine_ls_wR_factor_ref 0.1859
_reflns_Friedel_coverage 0.000
_reflns_number_gt 3391
_reflns_number_total 6770
_reflns_threshold_expression 'I > 2\s(I)'
_cod_data_source_file c7ob02170d2.cif
_cod_data_source_block v-1-4r-100k
_cod_database_code 7155880
_shelx_shelxl_version_number 2014/7
_chemical_oxdiff_formula 'C23 H24 N2 O3'
_shelx_space_group_comment
;
The symmetry employed for this shelxl refinement is uniquely defined
by the following loop, which should always be used as a source of
symmetry information in preference to the above space-group names.
They are only intended as comments.
;
_reflns_odcompleteness_completeness 99.83
_reflns_odcompleteness_iscentric 1
_reflns_odcompleteness_theta 25.01
_olex2_refinement_description
;
1. Fixed Uiso
 At 1.2 times of:
  All C(H) groups, All C(H,H) groups
 At 1.5 times of:
  All C(H,H,H) groups, All O(H) groups
2.a Ternary CH refined with riding coordinates:
 C2(H2), C7(H7)
2.b Secondary CH2 refined with riding coordinates:
 C6(H6A,H6B), C5(H5A,H5B), C4(H4A,H4B), C3(H3A,H3B)
2.c Aromatic/amide H refined with riding coordinates:
 C13(H13), C17(H17), C14(H14), C23(H23), C15(H15), C19(H19), C16(H16),
 C22(H22), C21(H21), C20(H20)
2.d Idealised Me refined as rotating group:
 C11(H11A,H11B,H11C)
2.e Idealised tetrahedral OH refined as rotating group:
 O3(H3)
;
_olex2_submission_special_instructions 'No special instructions were received'
_oxdiff_exptl_absorpt_empirical_details
;
Empirical correction (ABSPACK) includes:
- Absorption correction using spherical harmonics
- Frame scaling
;
_oxdiff_exptl_absorpt_empirical_full_max 1.074
_oxdiff_exptl_absorpt_empirical_full_min 0.944

loop_
_space_group_symop_operation_xyz
'x, y, z'
'-x, y+1/2, -z+1/2'
'-x, -y, -z'
'x, -y-1/2, z-1/2'

loop_
_atom_site_label
_atom_site_type_symbol
_atom_site_fract_x
_atom_site_fract_y
_atom_site_fract_z
_atom_site_U_iso_or_equiv
_atom_site_adp_type
_atom_site_occupancy
_atom_site_site_symmetry_order
_atom_site_calc_flag
_atom_site_refinement_flags_posn
O1 O 0.31349(11) 0.39604(8) 0.54188(15) 0.0238(3) Uani 1 1 d .
O2 O 0.44410(11) 0.54433(8) 0.61858(15) 0.0248(3) Uani 1 1 d .
O3 O 0.36104(11) 0.36905(8) 0.32266(17) 0.0278(3) Uani 1 1 d .
H3 H 0.4130 0.3996 0.3475 0.042 Uiso 1 1 calc GR
N1 N 0.35250(13) 0.54154(9) 0.80614(18) 0.0215(4) Uani 1 1 d .
N2 N 0.26928(13) 0.49462(10) 0.84158(19) 0.0251(4) Uani 1 1 d .
C10 C 0.37093(16) 0.52154(11) 0.6728(2) 0.0208(4) Uani 1 1 d .
C18 C 0.18511(15) 0.59733(11) 0.4925(2) 0.0225(4) Uani 1 1 d .
C13 C 0.42279(16) 0.57557(11) 1.0659(2) 0.0223(4) Uani 1 1 d .
H13 H 0.3871 0.5316 1.0921 0.027 Uiso 1 1 calc R
C9 C 0.22819(16) 0.45013(11) 0.7292(2) 0.0236(4) Uani 1 1 d .
C2 C 0.24204(16) 0.48208(11) 0.3398(2) 0.0218(4) Uani 1 1 d .
H2 H 0.3083 0.5131 0.3438 0.026 Uiso 1 1 calc R
C12 C 0.41541(15) 0.59201(11) 0.9180(2) 0.0208(4) Uani 1 1 d .
C17 C 0.46698(16) 0.65849(12) 0.8776(2) 0.0249(4) Uani 1 1 d .
H17 H 0.4597 0.6704 0.7785 0.030 Uiso 1 1 calc R
C8 C 0.27687(15) 0.46548(11) 0.6007(2) 0.0215(4) Uani 1 1 d .
C14 C 0.48367(16) 0.62516(12) 1.1739(2) 0.0246(4) Uani 1 1 d .
H14 H 0.4883 0.6148 1.2729 0.030 Uiso 1 1 calc R
C1 C 0.27668(16) 0.39519(11) 0.3807(2) 0.0225(4) Uani 1 1 d .
C7 C 0.19599(15) 0.50879(11) 0.4685(2) 0.0213(4) Uani 1 1 d .
H7 H 0.1238 0.4846 0.4557 0.026 Uiso 1 1 calc R
C23 C 0.24575(17) 0.65418(12) 0.4408(2) 0.0278(5) Uani 1 1 d .
H23 H 0.2930 0.6385 0.3844 0.033 Uiso 1 1 calc R
C15 C 0.53778(17) 0.69025(12) 1.1347(2) 0.0259(4) Uani 1 1 d .
H15 H 0.5797 0.7228 1.2074 0.031 Uiso 1 1 calc R
C6 C 0.18470(16) 0.33526(12) 0.3357(2) 0.0240(4) Uani 1 1 d .
H6A H 0.1334 0.3428 0.3961 0.029 Uiso 1 1 calc R
H6B H 0.2142 0.2818 0.3531 0.029 Uiso 1 1 calc R
C19 C 0.11443(17) 0.62314(12) 0.5760(2) 0.0273(5) Uani 1 1 d .
H19 H 0.0727 0.5860 0.6112 0.033 Uiso 1 1 calc R
C16 C 0.52937(17) 0.70679(12) 0.9869(2) 0.0261(4) Uani 1 1 d .
H16 H 0.5658 0.7505 0.9611 0.031 Uiso 1 1 calc R
C5 C 0.12497(17) 0.34403(12) 0.1730(2) 0.0273(5) Uani 1 1 d .
H5A H 0.1752 0.3344 0.1119 0.033 Uiso 1 1 calc R
H5B H 0.0668 0.3051 0.1475 0.033 Uiso 1 1 calc R
C22 C 0.23669(19) 0.73472(12) 0.4725(3) 0.0321(5) Uani 1 1 d .
H22 H 0.2778 0.7722 0.4370 0.038 Uiso 1 1 calc R
C4 C 0.07753(17) 0.42787(12) 0.1442(2) 0.0276(5) Uani 1 1 d .
H4A H 0.0248 0.4364 0.2022 0.033 Uiso 1 1 calc R
H4B H 0.0399 0.4331 0.0408 0.033 Uiso 1 1 calc R
C3 C 0.16731(17) 0.49083(12) 0.1845(2) 0.0265(5) Uani 1 1 d .
H3A H 0.1336 0.5431 0.1760 0.032 Uiso 1 1 calc R
H3B H 0.2115 0.4882 0.1136 0.032 Uiso 1 1 calc R
C21 C 0.16665(18) 0.75900(12) 0.5566(3) 0.0333(5) Uani 1 1 d .
H21 H 0.1611 0.8126 0.5784 0.040 Uiso 1 1 calc R
C20 C 0.10536(18) 0.70316(13) 0.6075(3) 0.0336(5) Uani 1 1 d .
H20 H 0.0577 0.7191 0.6632 0.040 Uiso 1 1 calc R
C11 C 0.14042(18) 0.39153(13) 0.7305(2) 0.0324(5) Uani 1 1 d .
H11A H 0.1279 0.3893 0.8274 0.049 Uiso 1 1 calc GR
H11B H 0.1621 0.3399 0.7041 0.049 Uiso 1 1 calc GR
H11C H 0.0746 0.4075 0.6607 0.049 Uiso 1 1 calc GR

loop_
_atom_site_aniso_label
_atom_site_aniso_U_11
_atom_site_aniso_U_22
_atom_site_aniso_U_33
_atom_site_aniso_U_23
_atom_site_aniso_U_13
_atom_site_aniso_U_12
O1 0.0300(7) 0.0213(7) 0.0174(7) -0.0024(6) 0.0008(6) 0.0028(6)
O2 0.0239(7) 0.0269(7) 0.0246(8) -0.0018(6) 0.0080(6) -0.0017(6)
O3 0.0237(7) 0.0275(7) 0.0332(9) -0.0056(6) 0.0091(7) 0.0001(6)
N1 0.0229(8) 0.0234(8) 0.0182(9) -0.0013(7) 0.0051(7) -0.0032(7)
N2 0.0248(9) 0.0269(9) 0.0243(10) 0.0030(7) 0.0074(8) -0.0042(7)
C10 0.0230(9) 0.0198(9) 0.0192(10) 0.0008(8) 0.0042(8) 0.0010(8)
C18 0.0215(9) 0.0226(9) 0.0214(10) 0.0009(8) 0.0012(8) 0.0007(8)
C13 0.0228(9) 0.0231(9) 0.0209(10) 0.0016(8) 0.0053(8) 0.0015(8)
C9 0.0265(10) 0.0233(9) 0.0204(11) 0.0025(8) 0.0045(8) -0.0023(8)
C2 0.0241(10) 0.0225(9) 0.0187(10) -0.0010(8) 0.0054(8) -0.0027(8)
C12 0.0190(9) 0.0225(9) 0.0201(10) -0.0027(8) 0.0034(8) 0.0015(8)
C17 0.0277(10) 0.0282(10) 0.0196(11) -0.0022(8) 0.0076(9) -0.0005(9)
C8 0.0233(10) 0.0205(9) 0.0199(10) 0.0004(8) 0.0041(8) -0.0010(8)
C14 0.0249(10) 0.0286(10) 0.0196(11) -0.0003(8) 0.0041(8) 0.0028(8)
C1 0.0244(10) 0.0228(9) 0.0194(10) -0.0040(8) 0.0038(8) -0.0006(8)
C7 0.0202(9) 0.0232(9) 0.0207(10) -0.0002(8) 0.0052(8) -0.0006(8)
C23 0.0284(11) 0.0284(10) 0.0280(12) 0.0019(9) 0.0096(9) 0.0014(9)
C15 0.0291(11) 0.0255(10) 0.0218(11) -0.0060(8) 0.0039(9) 0.0004(9)
C6 0.0245(10) 0.0225(9) 0.0245(11) -0.0008(8) 0.0049(9) -0.0025(8)
C19 0.0256(10) 0.0295(11) 0.0273(12) -0.0031(9) 0.0076(9) -0.0021(9)
C16 0.0310(11) 0.0235(10) 0.0253(11) -0.0027(8) 0.0101(9) -0.0043(9)
C5 0.0287(11) 0.0269(10) 0.0235(11) -0.0026(9) 0.0011(9) -0.0033(9)
C22 0.0352(12) 0.0249(11) 0.0364(14) 0.0015(9) 0.0095(10) -0.0022(9)
C4 0.0261(10) 0.0340(11) 0.0207(11) -0.0012(9) 0.0021(9) -0.0025(9)
C3 0.0313(11) 0.0258(10) 0.0220(11) 0.0008(8) 0.0059(9) 0.0002(9)
C21 0.0348(12) 0.0236(10) 0.0391(14) -0.0080(9) 0.0049(11) 0.0013(9)
C20 0.0284(11) 0.0371(12) 0.0359(13) -0.0090(10) 0.0096(10) 0.0044(10)
C11 0.0352(12) 0.0371(12) 0.0239(12) 0.0019(10) 0.0055(10) -0.0124(10)

loop_
_atom_type_symbol
_atom_type_description
_atom_type_scat_dispersion_real
_atom_type_scat_dispersion_imag
_atom_type_scat_source
C C 0.0033 0.0016 'International Tables Vol C Tables 4.2.6.8 and 6.1.1.4'
H H 0.0000 0.0000 'International Tables Vol C Tables 4.2.6.8 and 6.1.1.4'
N N 0.0061 0.0033 'International Tables Vol C Tables 4.2.6.8 and 6.1.1.4'
O O 0.0106 0.0060 'International Tables Vol C Tables 4.2.6.8 and 6.1.1.4'

loop_
_geom_angle_atom_site_label_1
_geom_angle_atom_site_label_2
_geom_angle_atom_site_label_3
_geom_angle
C8 O1 C1 110.96(14)
C1 O3 H3 109.5
N2 N1 C12 118.02(16)
C10 N1 N2 112.49(16)
C10 N1 C12 128.66(16)
C9 N2 N1 107.66(16)
O2 C10 N1 128.39(18)
O2 C10 C8 126.44(18)
N1 C10 C8 105.14(16)
C23 C18 C7 123.08(18)
C23 C18 C19 118.02(19)
C19 C18 C7 118.83(18)
C12 C13 H13 120.2
C14 C13 H13 120.2
C14 C13 C12 119.57(19)
N2 C9 C8 112.97(17)
N2 C9 C11 121.86(19)
C11 C9 C8 125.16(18)
C1 C2 H2 107.8
C7 C2 H2 107.8
C7 C2 C1 102.86(15)
C7 C2 C3 116.91(17)
C3 C2 H2 107.8
C3 C2 C1 113.32(16)
C13 C12 N1 119.92(17)
C13 C12 C17 120.65(18)
C17 C12 N1 119.41(18)
C12 C17 H17 120.4
C16 C17 C12 119.16(19)
C16 C17 H17 120.4
O1 C8 C10 112.48(15)
O1 C8 C9 114.13(16)
O1 C8 C7 106.70(15)
C10 C8 C7 110.07(15)
C9 C8 C10 100.44(15)
C9 C8 C7 113.05(16)
C13 C14 H14 119.9
C13 C14 C15 120.1(2)
C15 C14 H14 119.9
O1 C1 C2 104.10(14)
O1 C1 C6 108.52(15)
O3 C1 O1 109.20(15)
O3 C1 C2 113.68(16)
O3 C1 C6 107.14(15)
C6 C1 C2 114.03(16)
C18 C7 C2 118.07(16)
C18 C7 C8 113.76(16)
C18 C7 H7 108.0
C2 C7 C8 100.48(15)
C2 C7 H7 108.0
C8 C7 H7 108.0
C18 C23 H23 119.6
C18 C23 C22 120.8(2)
C22 C23 H23 119.6
C14 C15 H15 120.0
C14 C15 C16 120.08(19)
C16 C15 H15 120.0
C1 C6 H6A 109.3
C1 C6 H6B 109.3
C1 C6 C5 111.55(16)
H6A C6 H6B 108.0
C5 C6 H6A 109.3
C5 C6 H6B 109.3
C18 C19 H19 119.4
C20 C19 C18 121.2(2)
C20 C19 H19 119.4
C17 C16 H16 119.8
C15 C16 C17 120.38(19)
C15 C16 H16 119.8
C6 C5 H5A 109.7
C6 C5 H5B 109.7
H5A C5 H5B 108.2
C4 C5 C6 109.85(17)
C4 C5 H5A 109.7
C4 C5 H5B 109.7
C23 C22 H22 119.9
C21 C22 C23 120.2(2)
C21 C22 H22 119.9
C5 C4 H4A 109.4
C5 C4 H4B 109.4
C5 C4 C3 110.99(16)
H4A C4 H4B 108.0
C3 C4 H4A 109.4
C3 C4 H4B 109.4
C2 C3 H3A 108.7
C2 C3 H3B 108.7
C4 C3 C2 114.38(17)
C4 C3 H3A 108.7
C4 C3 H3B 108.7
H3A C3 H3B 107.6
C22 C21 H21 120.3
C20 C21 C22 119.5(2)
C20 C21 H21 120.3
C19 C20 H20 119.9
C21 C20 C19 120.2(2)
C21 C20 H20 119.9
C9 C11 H11A 109.5
C9 C11 H11B 109.5
C9 C11 H11C 109.5
H11A C11 H11B 109.5
H11A C11 H11C 109.5
H11B C11 H11C 109.5

loop_
_geom_bond_atom_site_label_1
_geom_bond_atom_site_label_2
_geom_bond_distance
O1 C8 1.416(2)
O1 C1 1.464(2)
O2 C10 1.224(2)
O3 H3 0.8200
O3 C1 1.385(2)
N1 N2 1.420(2)
N1 C10 1.367(2)
N1 C12 1.426(2)
N2 C9 1.289(3)
C10 C8 1.536(3)
C18 C7 1.515(3)
C18 C23 1.386(3)
C18 C19 1.396(3)
C13 H13 0.9300
C13 C12 1.391(3)
C13 C14 1.386(3)
C9 C8 1.505(3)
C9 C11 1.487(3)
C2 H2 0.9800
C2 C1 1.544(3)
C2 C7 1.531(3)
C2 C3 1.531(3)
C12 C17 1.393(3)
C17 H17 0.9300
C17 C16 1.388(3)
C8 C7 1.573(3)
C14 H14 0.9300
C14 C15 1.388(3)
C1 C6 1.517(3)
C7 H7 0.9800
C23 H23 0.9300
C23 C22 1.396(3)
C15 H15 0.9300
C15 C16 1.388(3)
C6 H6A 0.9700
C6 H6B 0.9700
C6 C5 1.528(3)
C19 H19 0.9300
C19 C20 1.387(3)
C16 H16 0.9300
C5 H5A 0.9700
C5 H5B 0.9700
C5 C4 1.528(3)
C22 H22 0.9300
C22 C21 1.386(3)
C4 H4A 0.9700
C4 H4B 0.9700
C4 C3 1.529(3)
C3 H3A 0.9700
C3 H3B 0.9700
C21 H21 0.9300
C21 C20 1.376(3)
C20 H20 0.9300
C11 H11A 0.9600
C11 H11B 0.9600
C11 H11C 0.9600
